data_1520435
loop_
_publ_author_name
'Cheetham, A.K.'
'Bennett, T.D.'
'Callear, Samantha K.'
'Hursthouse, Michael B.'

_publ_section_title
;
 C7.5H9.5N4.5O0.5Zn
;
_journal_name_full 'Crystal Structure Report Archive'
_journal_page_first 625
_journal_year 2009
_chemical_formula_sum 'C7.5 H9.5 N4.5 O0.5 Zn'
_chemical_formula_weight 236.07
_space_group_IT_number 61
_symmetry_cell_setting orthorhombic
_symmetry_space_group_name_Hall '-P 2ac 2ab'
_symmetry_space_group_name_H-M 'P b c a'
_atom_sites_solution_hydrogens geom
_atom_sites_solution_primary direct
_atom_sites_solution_secondary difmap
_cell_angle_alpha 90.00
_cell_angle_beta 90.00
_cell_angle_gamma 90.00
_cell_formula_units_Z 16
_cell_length_a 15.5741(6)
_cell_length_b 14.8047(4)
_cell_length_c 18.4602(8)
_cell_measurement_reflns_used 29517
_cell_measurement_temperature 120(2)
_cell_measurement_theta_max 27.48
_cell_measurement_theta_min 2.91
_cell_volume 4256.4(3)
_computing_cell_refinement 'DENZO (Otwinowski & Minor, 1997) & COLLECT (Hooft, R.W.W., 1998)'
_computing_data_collection 'COLLECT (Hooft, R.W.W., 1998)'
_computing_data_reduction 'DENZO (Otwinowski & Minor, 1997) & COLLECT (Hooft, R.W.W., 1998)'
_computing_structure_refinement 'SHELXL-97 (Sheldrick, 2008)'
_diffrn_ambient_temperature 120(2)
_diffrn_detector_area_resol_mean 9.091
_diffrn_measured_fraction_theta_full 0.998
_diffrn_measured_fraction_theta_max 0.998
_diffrn_measurement_device_type 'Bruker-Nonius Roper CCD camera on \k-goniostat'
_diffrn_measurement_method '\f & \w scans'
_diffrn_radiation_monochromator graphite
_diffrn_radiation_source 'Bruker-Nonius FR591 rotating anode'
_diffrn_radiation_type MoK\a
_diffrn_radiation_wavelength 0.71073
_diffrn_reflns_av_R_equivalents 0.0956
_diffrn_reflns_av_sigmaI/netI 0.0738
_diffrn_reflns_limit_h_max 19
_diffrn_reflns_limit_h_min -20
_diffrn_reflns_limit_k_max 19
_diffrn_reflns_limit_k_min -16
_diffrn_reflns_limit_l_max 23
_diffrn_reflns_limit_l_min -22
_diffrn_reflns_number 31399
_diffrn_reflns_theta_full 27.48
_diffrn_reflns_theta_max 27.48
_diffrn_reflns_theta_min 2.91
_exptl_absorpt_coefficient_mu 2.277
_exptl_absorpt_correction_T_max 0.8043
_exptl_absorpt_correction_T_min 0.4783
_exptl_absorpt_correction_type multi-scan
_exptl_absorpt_process_details 'SADABS 2007/2 (Sheldrick, G.M., 2007)'
_exptl_crystal_colour colourless
_exptl_crystal_density_diffrn 1.474
_exptl_crystal_density_method 'not measured'
_exptl_crystal_description block
_exptl_crystal_F_000 1920
_exptl_crystal_size_max 0.38
_exptl_crystal_size_mid 0.22
_exptl_crystal_size_min 0.10
_refine_diff_density_max 0.570
_refine_diff_density_min -0.558
_refine_diff_density_rms 0.107
_refine_ls_extinction_method none
_refine_ls_goodness_of_fit_ref 1.014
_refine_ls_hydrogen_treatment constr
_refine_ls_matrix_type full
_refine_ls_number_parameters 244
_refine_ls_number_reflns 4866
_refine_ls_number_restraints 8
_refine_ls_restrained_S_all 1.013
_refine_ls_R_factor_all 0.0889
_refine_ls_R_factor_gt 0.0473
_refine_ls_shift/su_max 0.007
_refine_ls_shift/su_mean 0.000
_refine_ls_structure_factor_coef Fsqd
_refine_ls_weighting_details 'calc w=1/[\s^2^(Fo^2^)+(0.0479P)^2^+2.6300P] where P=(Fo^2^+2Fc^2^)/3'
_refine_ls_weighting_scheme calc
_refine_ls_wR_factor_gt 0.0994
_refine_ls_wR_factor_ref 0.1143
_reflns_number_gt 3217
_reflns_number_total 4866
_reflns_threshold_expression >2\s(I)
_cod_data_source_file eCrystal-625.cif
_cod_data_source_block 2009src0013pbca
_cod_depositor_comments
;
Citation :
Cheetham, A.K. and Bennett, T.D. and Callear, Samantha K. and 
Hursthouse, Michael B. (2009) 
University of Southampton, Crystal Structure Report Archive. 
(doi:10.5258/ecrystals/625)

More at:
http://ecrystals.chem.soton.ac.uk/625/
;
_cod_original_sg_symbol_H-M Pbca
_cod_original_formula_sum 'C7.50 H9.50 N4.50 O0.50 Zn'
_cod_database_code 1520435

loop_
_symmetry_equiv_pos_as_xyz
'x, y, z'
'-x+1/2, -y, z+1/2'
'-x, y+1/2, -z+1/2'
'x+1/2, -y+1/2, -z'
'-x, -y, -z'
'x-1/2, y, -z-1/2'
'x, -y-1/2, z-1/2'
'-x-1/2, y-1/2, z'

loop_
_atom_site_label
_atom_site_type_symbol
_atom_site_fract_x
_atom_site_fract_y
_atom_site_fract_z
_atom_site_U_iso_or_equiv
_atom_site_adp_type
_atom_site_occupancy
_atom_site_symmetry_multiplicity
_atom_site_calc_flag
_atom_site_refinement_flags
_atom_site_disorder_assembly
_atom_site_disorder_group
C52 C 0.2689(4) 1.1611(4) 0.6069(4) 0.0459(17) Uiso 0.791(8) 1 d PD A 1
H52 H 0.2906 1.1892 0.6494 0.055 Uiso 0.791(8) 1 calc PR A 1
C54 C 0.1482(4) 1.1365(4) 0.5270(4) 0.059(2) Uiso 0.791(8) 1 d PD A 1
H54A H 0.1934 1.1125 0.4955 0.089 Uiso 0.791(8) 1 calc PR A 1
H54B H 0.1195 1.1870 0.5027 0.089 Uiso 0.791(8) 1 calc PR A 1
H54C H 0.1062 1.0889 0.5374 0.089 Uiso 0.791(8) 1 calc PR A 1
C55 C 0.1272(6) 1.2121(6) 0.6434(6) 0.106(3) Uiso 0.791(8) 1 d PD A 1
H55A H 0.1589 1.2286 0.6873 0.158 Uiso 0.791(8) 1 calc PR A 1
H55B H 0.0801 1.1711 0.6562 0.158 Uiso 0.791(8) 1 calc PR A 1
H55C H 0.1037 1.2666 0.6208 0.158 Uiso 0.791(8) 1 calc PR A 1
N53 N 0.1851(4) 1.1670(5) 0.5927(3) 0.048(2) Uiso 0.791(8) 1 d PD A 1
O51 O 0.3203(3) 1.1199(4) 0.5662(4) 0.054(2) Uiso 0.791(8) 1 d PD A 1
C62 C 0.2436(13) 1.1599(17) 0.5460(13) 0.073(9) Uiso 0.209(8) 1 d PD A 2
H62 H 0.2321 1.1490 0.4962 0.087 Uiso 0.209(8) 1 calc PR A 2
C64 C 0.1077(16) 1.239(2) 0.5702(18) 0.106(13) Uiso 0.209(8) 1 d PD A 2
H64A H 0.1162 1.2740 0.5257 0.159 Uiso 0.209(8) 1 calc PR A 2
H64B H 0.0903 1.2796 0.6095 0.159 Uiso 0.209(8) 1 calc PR A 2
H64C H 0.0627 1.1938 0.5622 0.159 Uiso 0.209(8) 1 calc PR A 2
C65 C 0.204(2) 1.199(3) 0.6678(13) 0.128(15) Uiso 0.209(8) 1 d PD A 2
H65A H 0.1564 1.1718 0.6948 0.192 Uiso 0.209(8) 1 calc PR A 2
H65B H 0.2104 1.2625 0.6827 0.192 Uiso 0.209(8) 1 calc PR A 2
H65C H 0.2571 1.1664 0.6778 0.192 Uiso 0.209(8) 1 calc PR A 2
N63 N 0.1850(10) 1.1954(15) 0.5891(9) 0.029(5) Uiso 0.209(8) 1 d PD A 2
O61 O 0.3161(11) 1.1411(14) 0.5737(12) 0.036(6) Uiso 0.209(8) 1 d PD A 2
C2 C 0.1047(2) 0.8445(2) 0.5519(2) 0.0243(8) Uani 1 1 d . . .
H2 H 0.0615 0.8108 0.5275 0.029 Uiso 1 1 calc R . .
C4 C 0.2203(3) 0.9171(3) 0.5733(2) 0.0464(12) Uani 1 1 d . . .
H4 H 0.2747 0.9454 0.5683 0.056 Uiso 1 1 calc R . .
C5 C 0.1744(3) 0.9117(3) 0.6352(2) 0.0462(12) Uani 1 1 d . . .
H5 H 0.1909 0.9362 0.6807 0.055 Uiso 1 1 calc R . .
N1 N 0.10039(18) 0.8651(2) 0.62171(17) 0.0255(7) Uani 1 1 d . . .
N3 N 0.17545(19) 0.8753(2) 0.51892(17) 0.0268(7) Uani 1 1 d . . .
C22 C 0.0975(2) 0.7362(2) 0.8076(2) 0.0269(9) Uani 1 1 d . . .
H22 H 0.0991 0.6834 0.7785 0.032 Uiso 1 1 calc R . .
C24 C 0.0713(3) 0.6292(3) 0.3444(2) 0.0342(10) Uani 1 1 d . . .
H24 H 0.0512 0.5687 0.3470 0.041 Uiso 1 1 calc R . .
C25 C 0.1166(3) 0.6721(3) 0.3961(2) 0.0345(10) Uani 1 1 d . . .
H25 H 0.1338 0.6466 0.4410 0.041 Uiso 1 1 calc R . .
N21 N 0.13403(18) 0.7585(2) 0.37369(17) 0.0268(7) Uani 1 1 d . . .
N23 N 0.05890(19) 0.8126(2) 0.78730(17) 0.0273(7) Uani 1 1 d . . .
C32 C -0.1432(2) 0.7321(3) 0.6412(2) 0.0285(9) Uani 1 1 d . . .
H32 H -0.1790 0.7776 0.6615 0.034 Uiso 1 1 calc R . .
C34 C -0.0311(2) 0.6562(3) 0.6110(2) 0.0339(10) Uani 1 1 d . . .
H34 H 0.0266 0.6364 0.6057 0.041 Uiso 1 1 calc R . .
N31 N 0.32637(19) 0.8378(2) 0.39611(17) 0.0276(7) Uani 1 1 d . . .
N33 N -0.05757(18) 0.7325(2) 0.64752(17) 0.0268(7) Uani 1 1 d . . .
C42 C -0.0943(2) 0.9878(2) 0.6379(2) 0.0258(8) Uani 1 1 d . . .
H42 H -0.0587 0.9905 0.5961 0.031 Uiso 1 1 calc R . .
C43 C 0.3988(2) 0.8858(3) 0.4159(2) 0.0347(10) Uani 1 1 d . . .
H43 H 0.3992 0.9396 0.4440 0.042 Uiso 1 1 calc R . .
C44 C 0.1970(3) 0.9871(3) 0.2880(2) 0.0402(11) Uani 1 1 d . . .
H44 H 0.2479 0.9641 0.2664 0.048 Uiso 1 1 calc R . .
C45 C -0.1427(3) 0.9517(3) 0.7424(2) 0.0393(10) Uani 1 1 d . . .
H45 H -0.1493 0.9249 0.7888 0.047 Uiso 1 1 calc R . .
N41 N -0.07706(19) 0.9353(2) 0.69482(16) 0.0264(7) Uani 1 1 d . . .
N43 N 0.16610(19) 0.9640(2) 0.35509(18) 0.0286(7) Uani 1 1 d . . .
Zn1 Zn 0.20321(3) 0.85916(3) 0.41570(2) 0.02432(14) Uani 1 1 d . . .
Zn2 Zn 0.00771(3) 0.83445(3) 0.69134(2) 0.02552(14) Uani 1 1 d . . .

loop_
_atom_site_aniso_label
_atom_site_aniso_U_11
_atom_site_aniso_U_22
_atom_site_aniso_U_33
_atom_site_aniso_U_23
_atom_site_aniso_U_13
_atom_site_aniso_U_12
C2 0.0203(18) 0.034(2) 0.019(2) -0.0029(16) -0.0026(15) -0.0029(15)
C4 0.036(2) 0.069(3) 0.034(3) -0.014(2) 0.004(2) -0.024(2)
C5 0.036(2) 0.074(3) 0.028(3) -0.021(2) 0.003(2) -0.023(2)
N1 0.0204(16) 0.0362(17) 0.0198(18) -0.0019(14) -0.0010(13) -0.0045(13)
N3 0.0258(16) 0.0340(17) 0.0205(18) -0.0020(14) -0.0025(14) -0.0036(13)
C22 0.028(2) 0.033(2) 0.020(2) -0.0023(17) -0.0011(17) 0.0020(16)
C24 0.042(2) 0.032(2) 0.028(2) 0.0017(19) -0.0097(19) -0.0099(18)
C25 0.042(2) 0.032(2) 0.029(2) 0.0105(18) -0.0116(19) -0.0005(18)
N21 0.0269(16) 0.0334(18) 0.0200(18) 0.0006(14) -0.0025(14) 0.0006(14)
N23 0.0254(17) 0.0351(18) 0.0213(18) 0.0018(15) -0.0017(13) 0.0010(14)
C32 0.0237(19) 0.041(2) 0.021(2) -0.0014(18) 0.0000(16) 0.0030(17)
C34 0.0199(19) 0.040(2) 0.042(3) 0.001(2) -0.0013(18) 0.0056(17)
N31 0.0242(16) 0.0334(18) 0.0253(19) -0.0001(14) 0.0012(14) -0.0004(14)
N33 0.0230(16) 0.0331(18) 0.0243(19) 0.0028(14) -0.0025(14) 0.0021(13)
C42 0.026(2) 0.032(2) 0.019(2) -0.0002(17) 0.0030(16) -0.0021(16)
C43 0.028(2) 0.032(2) 0.044(3) 0.000(2) 0.0023(19) -0.0021(17)
C44 0.038(2) 0.045(3) 0.038(3) 0.013(2) 0.019(2) 0.008(2)
C45 0.043(2) 0.046(2) 0.029(2) 0.012(2) 0.017(2) 0.014(2)
N41 0.0269(16) 0.0336(17) 0.0188(18) 0.0030(14) 0.0006(14) 0.0000(13)
N43 0.0258(16) 0.0315(17) 0.028(2) 0.0050(15) 0.0018(14) 0.0038(14)
Zn1 0.0221(2) 0.0307(2) 0.0201(2) 0.0006(2) -0.00025(18) 0.00074(17)
Zn2 0.0226(2) 0.0347(3) 0.0193(2) 0.00210(19) -0.00241(18) 0.00087(18)

loop_
_atom_type_symbol
_atom_type_description
_atom_type_scat_dispersion_real
_atom_type_scat_dispersion_imag
_atom_type_scat_source
C C 0.0033 0.0016 'International Tables Vol C Tables 4.2.6.8 and 6.1.1.4'
H H 0.0000 0.0000 'International Tables Vol C Tables 4.2.6.8 and 6.1.1.4'
N N 0.0061 0.0033 'International Tables Vol C Tables 4.2.6.8 and 6.1.1.4'
O O 0.0106 0.0060 'International Tables Vol C Tables 4.2.6.8 and 6.1.1.4'
Zn Zn 0.2839 1.4301 'International Tables Vol C Tables 4.2.6.8 and 6.1.1.4'

loop_
_geom_angle_atom_site_label_1
_geom_angle_atom_site_label_2
_geom_angle_atom_site_label_3
_geom_angle
_geom_angle_site_symmetry_1
_geom_angle_site_symmetry_3
O51 C52 N53 122.5(7) . .
O51 C52 H52 118.7 . .
N53 C52 H52 118.7 . .
C52 N53 C54 123.0(6) . .
C52 N53 C55 120.5(7) . .
C54 N53 C55 116.4(6) . .
O61 C62 N63 117(2) . .
O61 C62 H62 121.3 . .
N63 C62 H62 121.3 . .
N63 C64 H64A 109.5 . .
N63 C64 H64B 109.5 . .
H64A C64 H64B 109.5 . .
N63 C64 H64C 109.5 . .
H64A C64 H64C 109.5 . .
H64B C64 H64C 109.5 . .
N63 C65 H65A 109.5 . .
N63 C65 H65B 109.5 . .
H65A C65 H65B 109.5 . .
N63 C65 H65C 109.5 . .
H65A C65 H65C 109.5 . .
H65B C65 H65C 109.5 . .
C62 N63 C64 128.6(19) . .
C62 N63 C65 118.0(18) . .
C64 N63 C65 113.1(19) . .
N1 C2 N3 113.9(3) . .
N1 C2 H2 123.1 . .
N3 C2 H2 123.1 . .
C5 C4 N3 108.9(4) . .
C5 C4 H4 125.6 . .
N3 C4 H4 125.6 . .
C4 C5 N1 108.8(4) . .
C4 C5 H5 125.6 . .
N1 C5 H5 125.6 . .
C2 N1 C5 104.5(3) . .
C2 N1 Zn2 127.8(2) . .
C5 N1 Zn2 127.6(3) . .
C2 N3 C4 103.9(3) . .
C2 N3 Zn1 125.4(2) . .
C4 N3 Zn1 130.7(3) . .
N23 C22 N21 113.3(3) . 7_576
N23 C22 H22 123.4 . .
N21 C22 H22 123.4 7_576 .
C25 C24 N23 108.7(3) . 7_575
C25 C24 H24 125.7 . .
N23 C24 H24 125.7 7_575 .
C24 C25 N21 109.3(4) . .
C24 C25 H25 125.3 . .
N21 C25 H25 125.3 . .
C22 N21 C25 104.1(3) 7_575 .
C22 N21 Zn1 122.4(2) 7_575 .
C25 N21 Zn1 133.3(3) . .
C22 N23 C24 104.6(3) . 7_576
C22 N23 Zn2 125.1(3) . .
C24 N23 Zn2 130.0(3) 7_576 .
N31 C32 N33 113.8(3) 4_466 .
N31 C32 H32 123.1 4_466 .
N33 C32 H32 123.1 . .
C43 C34 N33 108.3(3) 4_466 .
C43 C34 H34 125.8 4_466 .
N33 C34 H34 125.8 . .
C32 N31 C43 104.3(3) 4_566 .
C32 N31 Zn1 124.3(3) 4_566 .
C43 N31 Zn1 131.4(3) . .
C32 N33 C34 104.6(3) . .
C32 N33 Zn2 123.2(3) . .
C34 N33 Zn2 131.8(2) . .
N43 C42 N41 113.8(3) 5_576 .
N43 C42 H42 123.1 5_576 .
N41 C42 H42 123.1 . .
C34 C43 N31 109.0(4) 4_566 .
C34 C43 H43 125.5 4_566 .
N31 C43 H43 125.5 . .
C45 C44 N43 108.6(3) 5_576 .
C45 C44 H44 125.7 5_576 .
N43 C44 H44 125.7 . .
C44 C45 N41 108.5(4) 5_576 .
C44 C45 H45 125.7 5_576 .
N41 C45 H45 125.7 . .
C42 N41 C45 104.5(3) . .
C42 N41 Zn2 122.9(3) . .
C45 N41 Zn2 130.4(3) . .
C42 N43 C44 104.5(3) 5_576 .
C42 N43 Zn1 127.1(3) 5_576 .
C44 N43 Zn1 126.6(3) . .
N3 Zn1 N31 114.17(13) . .
N3 Zn1 N21 110.38(12) . .
N31 Zn1 N21 109.48(13) . .
N3 Zn1 N43 112.59(13) . .
N31 Zn1 N43 107.58(12) . .
N21 Zn1 N43 101.90(13) . .
N23 Zn2 N1 109.00(12) . .
N23 Zn2 N33 116.60(13) . .
N1 Zn2 N33 106.35(12) . .
N23 Zn2 N41 111.23(13) . .
N1 Zn2 N41 109.32(12) . .
N33 Zn2 N41 104.02(12) . .

loop_
_geom_bond_atom_site_label_1
_geom_bond_atom_site_label_2
_geom_bond_distance
_geom_bond_site_symmetry_2
C52 O51 1.256(8) .
C52 N53 1.334(8) .
C52 H52 0.9500 .
C54 N53 1.416(8) .
C54 H54A 0.9800 .
C54 H54B 0.9800 .
C54 H54C 0.9800 .
C55 N53 1.461(10) .
C55 H55A 0.9800 .
C55 H55B 0.9800 .
C55 H55C 0.9800 .
C62 O61 1.270(18) .
C62 N63 1.320(17) .
C62 H62 0.9500 .
C64 N63 1.411(17) .
C64 H64A 0.9800 .
C64 H64B 0.9800 .
C64 H64C 0.9800 .
C65 N63 1.482(18) .
C65 H65A 0.9800 .
C65 H65B 0.9800 .
C65 H65C 0.9800 .
C2 N1 1.326(5) .
C2 N3 1.339(4) .
C2 H2 0.9500 .
C4 C5 1.350(6) .
C4 N3 1.371(5) .
C4 H4 0.9500 .
C5 N1 1.366(5) .
C5 H5 0.9500 .
N1 Zn2 1.986(3) .
N3 Zn1 1.968(3) .
C22 N23 1.335(5) .
C22 N21 1.348(5) 7_576
C22 H22 0.9500 .
C24 C25 1.346(5) .
C24 N23 1.376(5) 7_575
C24 H24 0.9500 .
C25 N21 1.371(5) .
C25 H25 0.9500 .
N21 C22 1.348(5) 7_575
N21 Zn1 1.995(3) .
N23 C24 1.376(5) 7_576
N23 Zn2 1.969(3) .
C32 N31 1.331(5) 4_466
C32 N33 1.339(4) .
C32 H32 0.9500 .
C34 C43 1.352(5) 4_466
C34 N33 1.379(5) .
C34 H34 0.9500 .
N31 C32 1.331(5) 4_566
N31 C43 1.382(5) .
N31 Zn1 1.977(3) .
N33 Zn2 1.991(3) .
C42 N43 1.333(4) 5_576
C42 N41 1.335(5) .
C42 H42 0.9500 .
C43 C34 1.352(5) 4_566
C43 H43 0.9500 .
C44 C45 1.361(6) 5_576
C44 N43 1.372(5) .
C44 H44 0.9500 .
C45 C44 1.361(6) 5_576
C45 N41 1.370(5) .
C45 H45 0.9500 .
N41 Zn2 1.994(3) .
N43 C42 1.333(4) 5_576
N43 Zn1 1.999(3) .
